data_4513391
loop_
_publ_author_name
'Demadis, K.D.'
'Katarachia, S.D.'
'Raptis, R.G.'
'Zhao, H.'
'Baran, P.'

_publ_section_title
;
 Alkaline earth metal organotrihosphonates: inorganic-organic polymeric
 hybrids from dication-dianion association
;
_journal_name_full 'Crystal Growth and Design'
_journal_page_first 836
_journal_page_last 838
_journal_volume 6
_journal_year 2006
_chemical_formula_sum 'C3 H7 Ba N O10 P3'
_chemical_name_systematic 'Ba (H N (C H2 P O3 H)3 (H2 O))'
_space_group_IT_number 14
_symmetry_space_group_name_Hall '-P 2ybc'
_symmetry_space_group_name_H-M 'P 1 21/c 1'
_cell_angle_alpha 90
_cell_angle_beta 107.628
_cell_angle_gamma 90
_cell_formula_units_Z 8
_cell_length_a 17.538
_cell_length_b 7.6832
_cell_length_c 18.881
_cell_volume 2424.709
_citation_journal_id_ASTM CGDEFU
_cod_data_source_file Demadis_CGDEFU_2006_788.cif
_cod_data_source_block Ba1C3H7N1O10P3
_cod_original_formula_sum 'Ba1 C3 H7 N1 O10 P3'
_cod_database_code 4513391

loop_
_symmetry_equiv_pos_as_xyz
x,y,z
-x,y+1/2,-z+1/2
-x,-y,-z
x,-y-1/2,z-1/2

loop_
_atom_site_label
_atom_site_type_symbol
_atom_site_fract_x
_atom_site_fract_y
_atom_site_fract_z
_atom_site_occupancy
_atom_site_U_iso_or_equiv
O8 O-2 0.2936 0.2717 0.467 1 0.0
O18 O-2 0.003 0.698 0.2397 0.533 0.0
O16 O-2 0.0759 0.478 0.2963 0.533 0.0
P4 P+5 0.3792 0.5257 0.16086 1 0.0
O6 O-2 0.4983 0.6598 0.4997 1 0.0
Ba2 Ba+2 0.2446 0.93392 0.44098 1 0.0
O12 O-2 0.3469 0.5794 0.0821 1 0.0
N2 N-3 0.4084 0.2982 0.6106 1 0.0
H12 H+1 0.3206 0.2524 0.1575 1 0.0
O14 O-2 0.0362 1.0308 0.5713 1 0.0
N1 N-3 0.0984 0.8338 0.148 1 0.0
C5 C-2 0.3756 0.2888 0.1661 1 0.0
H6 H+1 -0.0008 0.9803 0.0987 1 0.0
O3 O-2 0.2571 1.103 0.3065 1 0.0
O2 O-2 0.2989 0.8958 0.2191 1 0.0
O21 O-2 0.0087 0.867 0.2503 0.467 0.0
O13 O-2 0.1645 1.0546 0.54 1 0.0
C3 C-2 0.5014 0.679 0.3606 1 0.0
C4 C-2 0.3654 0.4669 0.5825 1 0.0
C2 C-2 0.0097 0.859 0.1123 1 0.0
O1 O-2 0.2073 0.7882 0.2933 1 0.0
H5 H+1 -0.0076 0.7902 0.0671 1 0.0
Ba1 Ba+2 0.256 0.45435 0.32048 1 0.0
O15 O-2 0.1626 1.0511 0.6761 1 0.0
H13 H+1 0.1148 0.7161 0.5464 1 0.0
O11 O-2 0.471 0.5712 0.1916 1 0.0
P1 P+5 0.2315 0.944 0.25648 1 0.0
O7 O-2 0.2465 0.5865 0.4646 1 0.0
H2 H+1 0.398 0.225 0.571 1 0.0
O9 O-2 0.2095 0.3714 0.5472 1 0.0
C1 C-2 0.1426 0.9973 0.1825 1 0.0
O17 O-2 0.1327 0.213 0.3638 0.533 0.0
O4 O-2 0.367 0.7002 0.3962 1 0.0
H11 H+1 0.4061 0.2516 0.2157 1 0.0
O22 O-2 0.4117 0.2669 0.3561 1 0.0
P3 P+5 0.27249 0.4237 0.50781 1 0.0
O19 O-2 0.1202 0.369 0.3594 0.467 0.0
O23 O-2 0.095 0.7605 0.4034 1 0.0
H3 H+1 0.1078 1.0688 0.2018 1 0.0
H14 H+1 0.195 0.7256 0.6119 1 0.0
H9 H+1 0.3998 0.5416 0.564 1 0.0
H8 H+1 0.4807 0.7454 0.315 1 0.0
P5 P+5 0.13012 0.9917 0.5985 1 0.0
H10 H+1 0.3533 0.5269 0.6229 1 0.0
O20 O-2 -0.0242 0.6 0.1753 0.467 0.0
O10 O-2 0.3403 0.5886 0.2173 1 0.0
P6 P+5 -0.0475 0.795 0.174 1 0.0
C6 C-2 0.1388 0.7571 0.5969 1 0.0
H1 H+1 0.103 0.76 0.186 1 0.0
H4 H+1 0.157 1.0638 0.1448 1 0.0
O5 O-2 0.4663 0.9445 0.4362 1 0.0
P2 P+5 0.4518 0.7483 0.4262 1 0.0
H7 H+1 0.4892 0.5573 0.3487 1 0.0
